data_7103371
loop_
_publ_author_name
'Schenk, Christian'
'Schnepf, Andreas'

_publ_section_title
;
 Ge(14)[Ge(SiMe(3))(3)](5)Li(3)(THF)(6): the largest metalloid cluster
 compound of germanium: on the way to fullerene-like compounds?
;
_journal_issue 38
_journal_name_full 'Chemical communications (Cambridge, England)'
_journal_page_first 4643
_journal_page_last 4645
_journal_paper_doi 10.1039/b808279k
_journal_year 2008
_chemical_formula_sum 'C85 H229 Ge20 Li3 O7 Si19'
_chemical_formula_weight 3370.01
_chemical_name_systematic
;
?
;
_space_group_IT_number 176
_symmetry_cell_setting hexagonal
_symmetry_space_group_name_Hall '-P 6c'
_symmetry_space_group_name_H-M 'P 63/m'
_atom_sites_solution_hydrogens geom
_atom_sites_solution_primary direct
_atom_sites_solution_secondary difmap
_audit_creation_method SHELXL-97
_cell_angle_alpha 90.00
_cell_angle_beta 90.00
_cell_angle_gamma 120.00
_cell_formula_units_Z 2
_cell_length_a 20.3002(10)
_cell_length_b 20.3002(10)
_cell_length_c 22.100(2)
_cell_measurement_reflns_used 17145
_cell_measurement_temperature 149(2)
_cell_measurement_theta_max 31.981
_cell_measurement_theta_min 2.458
_cell_volume 7887.0(9)
_computing_cell_refinement 'APEX2 (Bruker AXS Inc., 2005)'
_computing_data_collection 'APEX2 (Bruker AXS Inc., 2005)'
_computing_data_reduction 'APEX2 (Bruker AXS Inc., 2005)'
_computing_molecular_graphics 'SHELXTL 5.1 (Bruker AXS Inc., 1997)'
_computing_publication_material 'SHELXTL 5.1 (Bruker AXS Inc., 1997)'
_computing_structure_refinement 'SHELXTL 5.1 (Bruker AXS Inc., 1997)'
_computing_structure_solution 'SHELXTL 5.1 (Bruker AXS Inc., 1997)'
_diffrn_ambient_temperature 150(2)
_diffrn_detector_area_resol_mean 8.333
_diffrn_measured_fraction_theta_full 0.909
_diffrn_measured_fraction_theta_max 0.909
_diffrn_measurement_device_type 'Bruker SMART Apex'
_diffrn_measurement_method 'CCD area detector'
_diffrn_radiation_monochromator silicon
_diffrn_radiation_source synchrotron
_diffrn_radiation_type synchrotron
_diffrn_radiation_wavelength 0.80000
_diffrn_reflns_av_R_equivalents 0.0289
_diffrn_reflns_av_sigmaI/netI 0.0392
_diffrn_reflns_limit_h_max 22
_diffrn_reflns_limit_h_min -20
_diffrn_reflns_limit_k_max 25
_diffrn_reflns_limit_k_min -6
_diffrn_reflns_limit_l_max 13
_diffrn_reflns_limit_l_min -25
_diffrn_reflns_number 13986
_diffrn_reflns_theta_full 31.59
_diffrn_reflns_theta_max 31.59
_diffrn_reflns_theta_min 2.45
_exptl_absorpt_coefficient_mu 3.927
_exptl_absorpt_correction_T_max 0.6931
_exptl_absorpt_correction_T_min 0.2423
_exptl_absorpt_correction_type numerical
_exptl_crystal_colour dark-red
_exptl_crystal_density_diffrn 1.419
_exptl_crystal_density_method 'not measured'
_exptl_crystal_description rod
_exptl_crystal_F_000 3420
_exptl_crystal_size_max 0.5
_exptl_crystal_size_mid 0.2
_exptl_crystal_size_min 0.1
_refine_diff_density_max 0.569
_refine_diff_density_min -0.557
_refine_diff_density_rms 0.070
_refine_ls_extinction_method none
_refine_ls_goodness_of_fit_ref 1.067
_refine_ls_hydrogen_treatment constr
_refine_ls_matrix_type full
_refine_ls_number_parameters 382
_refine_ls_number_reflns 5778
_refine_ls_number_restraints 51
_refine_ls_restrained_S_all 1.065
_refine_ls_R_factor_all 0.0567
_refine_ls_R_factor_gt 0.0457
_refine_ls_shift/su_max 0.001
_refine_ls_shift/su_mean 0.000
_refine_ls_structure_factor_coef Fsqd
_refine_ls_weighting_details 'calc w=1/[\s^2^(Fo^2^)+(0.0384P)^2^+11.8857P] where P=(Fo^2^+2Fc^2^)/3'
_refine_ls_weighting_scheme calc
_refine_ls_wR_factor_gt 0.1120
_refine_ls_wR_factor_ref 0.1161
_reflns_number_gt 4752
_reflns_number_total 5778
_reflns_threshold_expression >2sigma(I)
_cod_data_source_file b808279k.txt
_cod_data_source_block cs62p63m
_cod_original_sg_symbol_H-M P6(3)/m
_cod_database_code 7103371

loop_
_symmetry_equiv_pos_as_xyz
'x, y, z'
'-y, x-y, z'
'-x+y, -x, z'
'-x, -y, z+1/2'
'y, -x+y, z+1/2'
'x-y, x, z+1/2'
'-x, -y, -z'
'y, -x+y, -z'
'x-y, x, -z'
'x, y, -z-1/2'
'-y, x-y, -z-1/2'
'-x+y, -x, -z-1/2'

loop_
_atom_site_label
_atom_site_type_symbol
_atom_site_fract_x
_atom_site_fract_y
_atom_site_fract_z
_atom_site_U_iso_or_equiv
_atom_site_adp_type
_atom_site_occupancy
_atom_site_symmetry_multiplicity
_atom_site_calc_flag
_atom_site_refinement_flags
_atom_site_disorder_assembly
_atom_site_disorder_group
Ge1 Ge 1.3333 0.6667 0.34308(3) 0.03294(15) Uani 1 3 d S . .
Ge2 Ge 1.3333 0.6667 0.45531(3) 0.04744(19) Uani 1 3 d S . .
Ge3 Ge 1.6257(5) 0.6984(5) 0.2500 0.0513(7) Uani 0.5895(11) 2 d SPU . 1
Ge10 Ge 1.46683(3) 0.75125(3) 0.31462(3) 0.03846(19) Uani 0.5895(11) 1 d P . 1
Ge11 Ge 1.47575(6) 0.85662(5) 0.2500 0.0435(3) Uani 0.5895(11) 2 d SP . 1
Ge12 Ge 1.48825(8) 0.66342(7) 0.2500 0.0383(3) Uani 0.5895(11) 2 d SP . 1
Ge3A Ge 1.6163(7) 0.6836(8) 0.2500 0.076(3) Uani 0.4105(11) 2 d SPU . 2
Ge20 Ge 1.40250(5) 0.60106(5) 0.31442(4) 0.0413(3) Uani 0.4105(11) 1 d P . 2
Ge21 Ge 1.31909(11) 0.48926(8) 0.2500 0.0518(4) Uani 0.4105(11) 2 d SP . 2
Ge22 Ge 1.50417(11) 0.69981(13) 0.2500 0.0459(5) Uani 0.4105(11) 2 d SP . 2
Si10 Si 1.2300(3) 0.6776(3) 0.4944(2) 0.0675(10) Uani 0.50 1 d P A 1
Si11 Si 1.2141(3) 0.6395(3) 0.4974(2) 0.0787(13) Uani 0.50 1 d P B 2
C10A C 1.2425(9) 0.6993(12) 0.5788(6) 0.128(6) Uani 0.50 1 d P A 1
H10A H 1.2461 0.6589 0.6000 0.192 Uiso 0.50 1 calc PR A 1
H10B H 1.1987 0.7022 0.5941 0.192 Uiso 0.50 1 calc PR A 1
H10C H 1.2891 0.7481 0.5855 0.192 Uiso 0.50 1 calc PR A 1
C10E C 1.2258(10) 0.7570(9) 0.4572(9) 0.123(6) Uani 0.50 1 d P A 1
H10D H 1.2743 0.8042 0.4628 0.185 Uiso 0.50 1 calc PR A 1
H10E H 1.1847 0.7626 0.4751 0.185 Uiso 0.50 1 calc PR A 1
H10F H 1.2161 0.7463 0.4138 0.185 Uiso 0.50 1 calc PR A 1
C10F C 1.1382(8) 0.5859(11) 0.4853(9) 0.125(7) Uani 0.50 1 d P A 1
H10G H 1.1418 0.5450 0.5058 0.188 Uiso 0.50 1 calc PR A 1
H10H H 1.1281 0.5738 0.4421 0.188 Uiso 0.50 1 calc PR A 1
H10I H 1.0967 0.5909 0.5031 0.188 Uiso 0.50 1 calc PR A 1
C10D C 1.2038(9) 0.6077(12) 0.5786(6) 0.141(7) Uani 0.50 1 d P B 2
H10J H 1.2122 0.5643 0.5816 0.211 Uiso 0.50 1 calc PR B 2
H10K H 1.1525 0.5927 0.5930 0.211 Uiso 0.50 1 calc PR B 2
H10L H 1.2414 0.6496 0.6036 0.211 Uiso 0.50 1 calc PR B 2
C10C C 1.1349(9) 0.5600(10) 0.4531(7) 0.103(5) Uani 0.50 1 d P B 2
H10M H 1.1403 0.5147 0.4550 0.155 Uiso 0.50 1 calc PR B 2
H10N H 1.1374 0.5756 0.4108 0.155 Uiso 0.50 1 calc PR B 2
H10O H 1.0857 0.5483 0.4704 0.155 Uiso 0.50 1 calc PR B 2
C10B C 1.1973(8) 0.7228(9) 0.4898(7) 0.102(5) Uani 0.50 1 d P B 2
H10P H 1.2363 0.7663 0.5126 0.154 Uiso 0.50 1 calc PR B 2
H10Q H 1.1469 0.7086 0.5058 0.154 Uiso 0.50 1 calc PR B 2
H10R H 1.2000 0.7367 0.4470 0.154 Uiso 0.50 1 calc PR B 2
Li1 Li 1.6016(18) 0.988(2) 0.2500 0.087(11) Uani 0.50 2 d SPDU . 1
O1 O 1.653(2) 1.032(2) 0.3227(11) 0.129(13) Uani 0.50 1 d PDU . 1
C1 C 1.6185(16) 1.0074(17) 0.3817(15) 0.166(12) Uani 0.50 1 d PDU . 1
H1A H 1.5804 1.0237 0.3871 0.199 Uiso 0.50 1 calc PR . 1
H1B H 1.5913 0.9511 0.3832 0.199 Uiso 0.50 1 calc PR . 1
C2 C 1.666(2) 1.0331(19) 0.4256(11) 0.170(16) Uani 0.50 1 d PDU . 1
H2A H 1.6609 0.9906 0.4507 0.204 Uiso 0.50 1 calc PR . 1
H2B H 1.6548 1.0665 0.4514 0.204 Uiso 0.50 1 calc PR . 1
C3 C 1.7469(15) 1.079(2) 0.3987(14) 0.151(12) Uani 0.50 1 d PDU . 1
H3A H 1.7731 1.0489 0.3960 0.182 Uiso 0.50 1 calc PR . 1
H3B H 1.7793 1.1276 0.4199 0.182 Uiso 0.50 1 calc PR . 1
C4 C 1.7152(19) 1.090(3) 0.3329(16) 0.29(3) Uani 0.50 1 d PDU . 1
H4A H 1.7090 1.1350 0.3339 0.345 Uiso 0.50 1 calc PR . 1
H4B H 1.7519 1.0968 0.3005 0.345 Uiso 0.50 1 calc PR . 1
Li1A Li 1.6224(19) 0.9691(19) 0.2500 0.084(11) Uani 0.50 2 d SPDU . 2
O1A O 1.665(2) 1.016(2) 0.3240(8) 0.124(13) Uani 0.50 1 d PDU . 2
C1A C 1.6258(19) 0.9776(15) 0.3784(10) 0.182(17) Uani 0.50 1 d PDU . 2
H1A1 H 1.5816 0.9849 0.3850 0.218 Uiso 0.50 1 calc PR . 2
H1A2 H 1.6071 0.9224 0.3751 0.218 Uiso 0.50 1 calc PR . 2
C2A C 1.672(3) 1.006(2) 0.4218(13) 0.20(2) Uani 0.50 1 d PDU . 2
H2A1 H 1.6999 0.9777 0.4270 0.239 Uiso 0.50 1 calc PR . 2
H2A2 H 1.6441 1.0011 0.4597 0.239 Uiso 0.50 1 calc PR . 2
C3A C 1.7292(19) 1.090(2) 0.4091(14) 0.178(16) Uani 0.50 1 d PDU . 2
H3A1 H 1.7770 1.1098 0.4324 0.214 Uiso 0.50 1 calc PR . 2
H3A2 H 1.7070 1.1236 0.4152 0.214 Uiso 0.50 1 calc PR . 2
C4A C 1.7390(13) 1.076(2) 0.3375(12) 0.150(10) Uani 0.50 1 d PDU . 2
H4A1 H 1.7524 1.1216 0.3127 0.181 Uiso 0.50 1 calc PR . 2
H4A2 H 1.7778 1.0607 0.3317 0.181 Uiso 0.50 1 calc PR . 2
Ge90 Ge 0.0000 1.0000 0.5000 0.0846(4) Uani 1 6 d S . .
Si90 Si 0.0914(2) 0.9682(2) 0.52668(19) 0.0908(10) Uani 0.50 1 d P . .
Si91 Si 0.0000 1.0000 0.6158(3) 0.1007(18) Uani 0.50 3 d SP . .
C90B C 0.0912(7) 0.9853(7) 0.6288(7) 0.251(8) Uani 1 1 d . . .
H90A H 0.1381 1.0328 0.6195 0.377 Uiso 1 1 calc R . .
H90B H 0.0870 0.9448 0.6021 0.377 Uiso 1 1 calc R . .
H90C H 0.0924 0.9713 0.6711 0.377 Uiso 1 1 calc R . .
C90A C 0.1903(4) 1.0467(6) 0.4939(5) 0.172(4) Uani 1 1 d . . .
H90D H 0.2018 1.0968 0.5086 0.258 Uiso 1 1 calc R . .
H90E H 0.1881 1.0459 0.4496 0.258 Uiso 1 1 calc R . .
H90F H 0.2303 1.0362 0.5072 0.258 Uiso 1 1 calc R . .
Si20 Si 1.6276(3) 0.6058(4) 0.3155(2) 0.142(2) Uani 0.50 1 d P . 1
C20A C 1.7198(17) 0.607(2) 0.3115(15) 0.36(3) Uani 0.50 1 d P . 1
H20A H 1.7307 0.6007 0.2694 0.547 Uiso 0.50 1 calc PR . 1
H20B H 1.7167 0.5653 0.3361 0.547 Uiso 0.50 1 calc PR . 1
H20C H 1.7606 0.6557 0.3271 0.547 Uiso 0.50 1 calc PR . 1
C20B C 1.608(3) 0.622(3) 0.3936(14) 0.31(3) Uani 0.50 1 d P . 1
H20D H 1.5651 0.6313 0.3939 0.461 Uiso 0.50 1 calc PR . 1
H20E H 1.6532 0.6670 0.4102 0.461 Uiso 0.50 1 calc PR . 1
H20F H 1.5961 0.5777 0.4184 0.461 Uiso 0.50 1 calc PR . 1
C20C C 1.5475(16) 0.5081(12) 0.2872(16) 0.29(2) Uani 0.50 1 d P . 1
H20G H 1.5599 0.4984 0.2466 0.442 Uiso 0.50 1 calc PR . 1
H20H H 1.4993 0.5083 0.2860 0.442 Uiso 0.50 1 calc PR . 1
H20I H 1.5426 0.4681 0.3148 0.442 Uiso 0.50 1 calc PR . 1
Si22 Si 1.7152(2) 0.8202(3) 0.2792(2) 0.1296(18) Uani 0.50 1 d P . 1
C20D C 1.8135(7) 0.8344(11) 0.2500 0.336(16) Uani 1 2 d S . 1
H20J H 1.8204 0.7929 0.2650 0.504 Uiso 0.50 1 calc PR . 1
H20K H 1.8549 0.8831 0.2649 0.504 Uiso 0.50 1 calc PR . 1
H20L H 1.8138 0.8344 0.2057 0.504 Uiso 0.50 1 calc PR . 1
C20E C 1.6998(9) 0.8338(14) 0.3597(10) 0.177(10) Uani 0.50 1 d P . 1
H20M H 1.7000 0.7936 0.3841 0.265 Uiso 0.50 1 calc PR . 1
H20N H 1.6506 0.8314 0.3642 0.265 Uiso 0.50 1 calc PR . 1
H20O H 1.7405 0.8835 0.3735 0.265 Uiso 0.50 1 calc PR . 1
C20F C 1.7061(12) 0.8917(9) 0.2500 0.35(2) Uani 1 2 d S . 1
H20P H 1.7142 0.8941 0.2062 0.532 Uiso 0.50 1 calc PR . 1
H20Q H 1.7439 0.9399 0.2684 0.532 Uiso 0.50 1 calc PR . 1
H20R H 1.6549 0.8829 0.2584 0.532 Uiso 0.50 1 calc PR . 1
Si21 Si 1.65542(18) 0.6738(3) 0.34878(15) 0.0840(10) Uani 0.50 1 d P . 2
C20G C 1.5784(11) 0.570(2) 0.3714(16) 0.24(3) Uani 0.50 1 d P . 2
H20J H 1.5281 0.5652 0.3715 0.362 Uiso 0.50 1 calc PR . 2
H20K H 1.5897 0.5583 0.4119 0.362 Uiso 0.50 1 calc PR . 2
H20L H 1.5791 0.5338 0.3421 0.362 Uiso 0.50 1 calc PR . 2
C20H C 1.7481(7) 0.6749(10) 0.3518(7) 0.102(5) Uani 0.50 1 d P . 2
H20M H 1.7439 0.6316 0.3289 0.152 Uiso 0.50 1 calc PR . 2
H20N H 1.7608 0.6712 0.3940 0.152 Uiso 0.50 1 calc PR . 2
H20O H 1.7883 0.7224 0.3342 0.152 Uiso 0.50 1 calc PR . 2
C20I C 1.6587(15) 0.7443(17) 0.4008(7) 0.191(12) Uani 0.50 1 d P . 2
H20P H 1.6096 0.7426 0.4005 0.287 Uiso 0.50 1 calc PR . 2
H20Q H 1.6989 0.7950 0.3884 0.287 Uiso 0.50 1 calc PR . 2
H20R H 1.6693 0.7334 0.4417 0.287 Uiso 0.50 1 calc PR . 2
O200 O 1.7005(17) 1.332(2) 0.2500 0.173(12) Uiso 0.33 2 d SPD . .
C201 C 1.668(2) 1.190(3) 0.2500 0.39(3) Uiso 0.67 2 d SP . .
H20S H 1.6218 1.1401 0.2500 0.583 Uiso 0.67 2 calc SPR C 1
H20T H 1.6983 1.1950 0.2862 0.583 Uiso 0.33 1 calc PR C 1
H20U H 1.6983 1.1950 0.2138 0.583 Uiso 0.33 1 calc PR C 1
C200 C 1.649(3) 1.2460(17) 0.2500 0.152(15) Uiso 0.33 2 d SPD D 1
H20S H 1.6160 1.2351 0.2857 0.182 Uiso 0.17 1 calc PR D 1
H20T H 1.6160 1.2351 0.2143 0.182 Uiso 0.17 1 calc PR D 1
C210 C 1.712(3) 1.263(2) 0.2500 0.19(2) Uiso 0.33 2 d SPD D 2
H21A H 1.7448 1.2723 0.2144 0.223 Uiso 0.17 1 calc PR D 2
H21B H 1.7448 1.2723 0.2856 0.223 Uiso 0.17 1 calc PR D 2

loop_
_atom_site_aniso_label
_atom_site_aniso_U_11
_atom_site_aniso_U_22
_atom_site_aniso_U_33
_atom_site_aniso_U_23
_atom_site_aniso_U_13
_atom_site_aniso_U_12
Ge1 0.03543(19) 0.03543(19) 0.0279(3) 0.000 0.000 0.01772(10)
Ge2 0.0571(3) 0.0571(3) 0.0280(4) 0.000 0.000 0.02857(13)
Ge3 0.0388(15) 0.0855(16) 0.0437(14) 0.000 0.000 0.0418(15)
Ge10 0.0355(3) 0.0409(3) 0.0362(4) -0.0004(3) 0.0000(2) 0.0171(3)
Ge11 0.0419(5) 0.0341(4) 0.0449(6) 0.000 0.000 0.0119(4)
Ge12 0.0342(6) 0.0465(7) 0.0400(6) 0.000 0.000 0.0244(6)
Ge3A 0.046(3) 0.129(8) 0.060(3) 0.000 0.000 0.050(4)
Ge20 0.0501(5) 0.0528(5) 0.0308(5) -0.0002(4) -0.0011(4) 0.0332(4)
Ge21 0.0831(13) 0.0399(7) 0.0395(8) 0.000 0.000 0.0361(8)
Ge22 0.0354(9) 0.0670(13) 0.0400(9) 0.000 0.000 0.0291(11)
Si10 0.077(2) 0.096(3) 0.0405(17) -0.004(2) 0.0092(16) 0.052(3)
Si11 0.093(3) 0.094(3) 0.053(2) 0.016(3) 0.0291(18) 0.050(3)
C10A 0.130(12) 0.25(2) 0.050(7) -0.040(10) -0.004(7) 0.125(14)
C10E 0.127(13) 0.128(13) 0.155(17) 0.029(11) 0.041(11) 0.095(11)
C10F 0.057(7) 0.159(17) 0.123(16) -0.022(12) 0.024(9) 0.027(9)
C10D 0.119(12) 0.216(19) 0.057(8) 0.022(10) 0.040(8) 0.062(12)
C10C 0.086(9) 0.119(12) 0.084(11) 0.002(9) 0.018(8) 0.036(8)
C10B 0.106(10) 0.127(12) 0.096(11) 0.004(9) 0.043(8) 0.074(10)
Li1 0.038(15) 0.08(2) 0.11(2) 0.000 0.000 0.006(12)
O1 0.083(9) 0.089(15) 0.128(13) -0.043(10) -0.010(8) -0.023(11)
C1 0.115(13) 0.14(2) 0.16(2) -0.079(16) -0.007(14) -0.003(13)
C2 0.165(18) 0.13(2) 0.100(13) -0.067(13) -0.008(13) -0.011(17)
C3 0.135(17) 0.141(17) 0.142(19) -0.066(14) -0.009(15) 0.042(13)
C4 0.23(3) 0.20(3) 0.16(2) -0.01(2) -0.02(2) -0.10(3)
Li1A 0.049(18) 0.059(18) 0.094(18) 0.000 0.000 -0.009(12)
O1A 0.116(17) 0.082(13) 0.087(10) -0.004(8) -0.007(8) -0.015(10)
C1A 0.19(2) 0.13(2) 0.074(11) -0.054(12) -0.003(13) -0.030(17)
C2A 0.19(2) 0.15(3) 0.15(2) -0.03(2) -0.04(2) 0.00(2)
C3A 0.15(2) 0.18(2) 0.16(2) -0.106(15) -0.032(18) 0.051(18)
C4A 0.083(10) 0.136(16) 0.107(13) 0.000(11) -0.047(9) -0.039(10)
Ge90 0.0729(5) 0.0729(5) 0.1080(13) 0.000 0.000 0.0365(3)
Si90 0.084(2) 0.093(2) 0.101(3) 0.0109(19) -0.0020(19) 0.0481(18)
Si91 0.116(3) 0.116(3) 0.069(4) 0.000 0.000 0.0582(14)
C90B 0.202(11) 0.245(14) 0.287(18) 0.057(12) -0.126(12) 0.097(11)
C90A 0.100(5) 0.241(11) 0.198(11) 0.050(9) 0.032(6) 0.102(7)
Si20 0.153(4) 0.245(7) 0.105(3) 0.068(4) 0.038(3) 0.156(5)
C20A 0.31(4) 0.65(7) 0.36(5) 0.33(5) 0.16(3) 0.41(5)
C20B 0.46(7) 0.55(9) 0.11(2) 0.17(4) 0.14(3) 0.40(7)
C20C 0.37(4) 0.150(19) 0.42(7) -0.01(2) -0.13(4) 0.17(2)
Si22 0.073(2) 0.163(4) 0.116(3) -0.056(3) 0.0000(19) 0.032(2)
C20D 0.052(7) 0.30(3) 0.59(5) 0.000 0.000 0.046(11)
C20E 0.095(11) 0.22(2) 0.169(19) -0.117(18) -0.011(12) 0.044(13)
C20F 0.23(2) 0.097(11) 0.72(7) 0.000 0.000 0.068(13)
Si21 0.0778(19) 0.151(3) 0.0585(19) 0.005(2) -0.0082(15) 0.084(2)
C20G 0.081(10) 0.35(4) 0.30(4) 0.27(4) 0.058(16) 0.112(17)
C20H 0.063(6) 0.158(13) 0.106(10) 0.010(9) -0.018(7) 0.073(8)
C20I 0.29(3) 0.36(3) 0.060(9) -0.065(15) -0.046(13) 0.27(3)

loop_
_atom_type_symbol
_atom_type_description
_atom_type_scat_dispersion_real
_atom_type_scat_dispersion_imag
_atom_type_scat_source
C C 0.0033 0.0016 'International Tables Vol C Tables 4.2.6.8 and 6.1.1.4'
H H 0.0000 0.0000 'International Tables Vol C Tables 4.2.6.8 and 6.1.1.4'
Li Li -0.0003 0.0001 'International Tables Vol C Tables 4.2.6.8 and 6.1.1.4'
O O 0.0106 0.0060 'International Tables Vol C Tables 4.2.6.8 and 6.1.1.4'
Si Si 0.1011 0.0704 'International Tables Vol C Tables 4.2.6.8 and 6.1.1.4'
Ge Ge -0.0550 2.2114 'International Tables Vol C Tables 4.2.6.8 and 6.1.1.4'

loop_
_geom_angle_atom_site_label_1
_geom_angle_atom_site_label_2
_geom_angle_atom_site_label_3
_geom_angle
_geom_angle_site_symmetry_1
_geom_angle_site_symmetry_3
_geom_angle_publ_flag
Ge20 Ge1 Ge20 113.58(2) 3_775 2_755 ?
Ge20 Ge1 Ge20 113.58(2) 3_775 . ?
Ge20 Ge1 Ge20 113.58(2) 2_755 . ?
Ge20 Ge1 Ge10 50.23(3) 3_775 2_755 ?
Ge20 Ge1 Ge10 65.32(3) 2_755 2_755 ?
Ge20 Ge1 Ge10 149.20(4) . 2_755 ?
Ge20 Ge1 Ge10 149.20(4) 3_775 . ?
Ge20 Ge1 Ge10 50.23(3) 2_755 . ?
Ge20 Ge1 Ge10 65.32(3) . . ?
Ge10 Ge1 Ge10 113.685(17) 2_755 . ?
Ge20 Ge1 Ge10 65.32(3) 3_775 3_775 ?
Ge20 Ge1 Ge10 149.20(4) 2_755 3_775 ?
Ge20 Ge1 Ge10 50.23(3) . 3_775 ?
Ge10 Ge1 Ge10 113.685(17) 2_755 3_775 ?
Ge10 Ge1 Ge10 113.685(17) . 3_775 ?
Ge20 Ge1 Ge2 104.96(3) 3_775 . ?
Ge20 Ge1 Ge2 104.96(3) 2_755 . ?
Ge20 Ge1 Ge2 104.96(3) . . ?
Ge10 Ge1 Ge2 104.83(2) 2_755 . ?
Ge10 Ge1 Ge2 104.83(2) . . ?
Ge10 Ge1 Ge2 104.83(2) 3_775 . ?
Si10 Ge2 Si10 107.59(12) . 3_775 ?
Si10 Ge2 Si10 107.59(12) . 2_755 ?
Si10 Ge2 Si10 107.59(12) 3_775 2_755 ?
Si10 Ge2 Si11 16.29(11) . . ?
Si10 Ge2 Si11 119.42(11) 3_775 . ?
Si10 Ge2 Si11 92.53(11) 2_755 . ?
Si10 Ge2 Si11 92.53(11) . 3_775 ?
Si10 Ge2 Si11 16.29(11) 3_775 3_775 ?
Si10 Ge2 Si11 119.42(11) 2_755 3_775 ?
Si11 Ge2 Si11 105.79(16) . 3_775 ?
Si10 Ge2 Si11 119.42(11) . 2_755 ?
Si10 Ge2 Si11 92.53(11) 3_775 2_755 ?
Si10 Ge2 Si11 16.29(11) 2_755 2_755 ?
Si11 Ge2 Si11 105.79(16) . 2_755 ?
Si11 Ge2 Si11 105.79(16) 3_775 2_755 ?
Si10 Ge2 Ge1 111.29(12) . . ?
Si10 Ge2 Ge1 111.29(12) 3_775 . ?
Si10 Ge2 Ge1 111.29(12) 2_755 . ?
Si11 Ge2 Ge1 112.94(14) . . ?
Si11 Ge2 Ge1 112.94(14) 3_775 . ?
Si11 Ge2 Ge1 112.94(14) 2_755 . ?
Si22 Ge3 Si22 32.4(3) . 10_556 ?
Si22 Ge3 Si20 134.3(4) . 10_556 ?
Si22 Ge3 Si20 111.1(3) 10_556 10_556 ?
Si22 Ge3 Si20 111.1(3) . . ?
Si22 Ge3 Si20 134.3(4) 10_556 . ?
Si20 Ge3 Si20 74.6(4) 10_556 . ?
Si22 Ge3 Ge12 118.1(3) . . ?
Si22 Ge3 Ge12 118.1(3) 10_556 . ?
Si20 Ge3 Ge12 103.3(3) 10_556 . ?
Si20 Ge3 Ge12 103.3(3) . . ?
Ge1 Ge10 Ge12 99.97(4) . . ?
Ge1 Ge10 Ge11 109.06(3) . . ?
Ge12 Ge10 Ge11 108.75(3) . . ?
Ge1 Ge10 Ge10 104.83(2) . 10_556 ?
Ge12 Ge10 Ge10 54.95(2) . 10_556 ?
Ge11 Ge10 Ge10 55.20(2) . 10_556 ?
Ge10 Ge11 Ge10 69.60(4) 10_556 . ?
Ge10 Ge11 Ge12 100.68(4) 10_556 2_755 ?
Ge10 Ge11 Ge12 100.68(4) . 2_755 ?
Ge10 Ge11 Li1 119.3(6) 10_556 . ?
Ge10 Ge11 Li1 119.3(6) . . ?
Ge12 Ge11 Li1 130.4(8) 2_755 . ?
Ge10 Ge12 Ge10 70.11(5) . 10_556 ?
Ge10 Ge12 Ge3 111.40(16) . . ?
Ge10 Ge12 Ge3 111.40(16) 10_556 . ?
Ge10 Ge12 Ge11 115.65(5) . 3_775 ?
Ge10 Ge12 Ge11 115.65(5) 10_556 3_775 ?
Ge3 Ge12 Ge11 121.6(2) . 3_775 ?
Si21 Ge3A Si21 134.7(5) . 10_556 ?
Si21 Ge3A Ge22 112.6(3) . . ?
Si21 Ge3A Ge22 112.6(3) 10_556 . ?
Ge1 Ge20 Ge22 100.37(6) . . ?
Ge1 Ge20 Ge21 109.23(5) . . ?
Ge22 Ge20 Ge21 108.65(5) . . ?
Ge1 Ge20 Ge20 104.96(3) . 10_556 ?
Ge22 Ge20 Ge20 55.02(4) . 10_556 ?
Ge21 Ge20 Ge20 55.13(3) . 10_556 ?
Ge20 Ge21 Ge20 69.73(6) . 10_556 ?
Ge20 Ge21 Ge22 100.88(6) . 3_775 ?
Ge20 Ge21 Ge22 100.88(6) 10_556 3_775 ?
Ge20 Ge21 Li1A 116.8(7) . 3_775 ?
Ge20 Ge21 Li1A 116.8(7) 10_556 3_775 ?
Ge22 Ge21 Li1A 133.4(9) 3_775 3_775 ?
Ge3A Ge22 Ge20 110.1(3) . 10_556 ?
Ge3A Ge22 Ge20 110.1(3) . . ?
Ge20 Ge22 Ge20 69.96(7) 10_556 . ?
Ge3A Ge22 Ge21 124.1(3) . 2_755 ?
Ge20 Ge22 Ge21 115.06(8) 10_556 2_755 ?
Ge20 Ge22 Ge21 115.06(8) . 2_755 ?
C10E Si10 C10F 111.2(9) . . ?
C10E Si10 C10A 107.0(9) . . ?
C10F Si10 C10A 106.7(8) . . ?
C10E Si10 Ge2 110.3(5) . . ?
C10F Si10 Ge2 110.7(6) . . ?
C10A Si10 Ge2 110.8(5) . . ?
C10D Si11 C10C 107.5(8) . . ?
C10D Si11 C10B 110.7(8) . . ?
C10C Si11 C10B 105.2(8) . . ?
C10D Si11 Ge2 112.1(6) . . ?
C10C Si11 Ge2 109.1(5) . . ?
C10B Si11 Ge2 112.0(5) . . ?
O1 Li1 O1 118(3) . 10_556 ?
O1 Li1 Ge11 120.6(14) . . ?
O1 Li1 Ge11 120.6(14) 10_556 . ?
C4 O1 C1 104.4(18) . . ?
C4 O1 Li1 132(2) . . ?
C1 O1 Li1 123(2) . . ?
C2 C1 O1 114.3(16) . . ?
C1 C2 C3 108.0(18) . . ?
C2 C3 C4 92.7(19) . . ?
O1 C4 C3 108(3) . . ?
O1A Li1A O1A 122(2) . 10_556 ?
O1A Li1A Ge21 118.9(12) . 2_755 ?
O1A Li1A Ge21 118.9(12) 10_556 2_755 ?
C4A O1A C1A 110.7(12) . . ?
C4A O1A Li1A 130(2) . . ?
C1A O1A Li1A 117.7(17) . . ?
C2A C1A O1A 107.6(17) . . ?
C1A C2A C3A 110(2) . . ?
C2A C3A C4A 94(2) . . ?
O1A C4A C3A 100.8(18) . . ?
Si90 Ge90 Si90 66.20(9) 8_456 3_465 ?
Si90 Ge90 Si90 113.80(9) 8_456 7_576 ?
Si90 Ge90 Si90 66.20(9) 3_465 7_576 ?
Si90 Ge90 Si90 113.80(9) 8_456 9_666 ?
Si90 Ge90 Si90 180.00(19) 3_465 9_666 ?
Si90 Ge90 Si90 113.80(9) 7_576 9_666 ?
Si90 Ge90 Si90 180.000(1) 8_456 2_675 ?
Si90 Ge90 Si90 113.80(8) 3_465 2_675 ?
Si90 Ge90 Si90 66.20(8) 7_576 2_675 ?
Si90 Ge90 Si90 66.20(8) 9_666 2_675 ?
Si90 Ge90 Si90 66.20(8) 8_456 . ?
Si90 Ge90 Si90 113.80(8) 3_465 . ?
Si90 Ge90 Si90 180.000(1) 7_576 . ?
Si90 Ge90 Si90 66.20(8) 9_666 . ?
Si90 Ge90 Si90 113.80(9) 2_675 . ?
Si90 Ge90 Si91 75.31(10) 8_456 7_576 ?
Si90 Ge90 Si91 104.69(10) 3_465 7_576 ?
Si90 Ge90 Si91 75.31(10) 7_576 7_576 ?
Si90 Ge90 Si91 75.31(10) 9_666 7_576 ?
Si90 Ge90 Si91 104.69(10) 2_675 7_576 ?
Si90 Ge90 Si91 104.69(10) . 7_576 ?
Si90 Ge90 Si91 104.69(10) 8_456 . ?
Si90 Ge90 Si91 75.31(10) 3_465 . ?
Si90 Ge90 Si91 104.69(10) 7_576 . ?
Si90 Ge90 Si91 104.69(10) 9_666 . ?
Si90 Ge90 Si91 75.31(10) 2_675 . ?
Si90 Ge90 Si91 75.31(10) . . ?
Si91 Ge90 Si91 180.000(1) 7_576 . ?
C90A Si90 C90A 121.7(2) . 8_456 ?
C90A Si90 Ge90 108.3(3) . . ?
C90A Si90 Ge90 106.3(3) 8_456 . ?
C90A Si90 Si90 130.7(4) . 8_456 ?
C90A Si90 Si90 49.7(3) 8_456 8_456 ?
Ge90 Si90 Si90 56.90(4) . 8_456 ?
C90A Si90 Si90 51.7(3) . 9_666 ?
C90A Si90 Si90 138.5(4) 8_456 9_666 ?
Ge90 Si90 Si90 56.90(4) . 9_666 ?
Si90 Si90 Si90 100.2(2) 8_456 9_666 ?
C90B Si91 C90B 118.0(2) 3_465 . ?
C90B Si91 C90B 118.0(2) 3_465 2_675 ?
C90B Si91 C90B 118.0(2) . 2_675 ?
C90B Si91 Ge90 98.1(5) 3_465 . ?
C90B Si91 Ge90 98.1(5) . . ?
C90B Si91 Ge90 98.1(5) 2_675 . ?
C20B Si20 C20A 110.3(17) . . ?
C20B Si20 C20C 110.1(19) . . ?
C20A Si20 C20C 108.8(15) . . ?
C20B Si20 Ge3 109.6(13) . . ?
C20A Si20 Ge3 111.9(9) . . ?
C20C Si20 Ge3 106.0(9) . . ?
Si22 Si22 C20F 67.4(3) 10_556 . ?
Si22 Si22 C20E 164.0(9) 10_556 . ?
C20F Si22 C20E 98.1(10) . . ?
Si22 Si22 C20D 70.95(19) 10_556 . ?
C20F Si22 C20D 106.7(9) . . ?
C20E Si22 C20D 121.7(7) . . ?
Si22 Si22 Ge3 73.79(14) 10_556 . ?
C20F Si22 Ge3 116.8(6) . . ?
C20E Si22 Ge3 109.1(7) . . ?
C20D Si22 Ge3 105.1(6) . . ?
C20I Si21 C20H 109.2(8) . . ?
C20I Si21 C20G 112.6(16) . . ?
C20H Si21 C20G 105.0(8) . . ?
C20I Si21 Ge3A 113.6(7) . . ?
C20H Si21 Ge3A 114.2(6) . . ?
C20G Si21 Ge3A 101.9(10) . . ?
O200 O200 O200 60.000(11) 2_865 3_785 ?
O200 O200 C200 74(4) 2_865 2_865 ?
O200 O200 C200 134(4) 3_785 2_865 ?
O200 O200 C200 116(3) 2_865 . ?
O200 O200 C200 56(3) 3_785 . ?
C200 O200 C200 171(2) 2_865 . ?
O200 O200 C210 160(5) 2_865 . ?
O200 O200 C210 100(5) 3_785 . ?
C200 O200 C210 127(3) 2_865 . ?
C200 O200 C210 44(3) . . ?
C210 C201 C200 50(3) . . ?
C201 C200 O200 129(4) . . ?
C201 C210 O200 136(5) . . ?

loop_
_geom_bond_atom_site_label_1
_geom_bond_atom_site_label_2
_geom_bond_distance
_geom_bond_site_symmetry_2
_geom_bond_publ_flag
Ge1 Ge20 2.4528(9) 3_775 ?
Ge1 Ge20 2.4528(9) 2_755 ?
Ge1 Ge20 2.4528(9) . ?
Ge1 Ge10 2.4566(6) 2_755 ?
Ge1 Ge10 2.4566(6) . ?
Ge1 Ge10 2.4566(6) 3_775 ?
Ge1 Ge2 2.4803(9) . ?
Ge2 Si10 2.379(5) . ?
Ge2 Si10 2.379(5) 3_775 ?
Ge2 Si10 2.379(5) 2_755 ?
Ge2 Si11 2.387(6) . ?
Ge2 Si11 2.387(6) 3_775 ?
Ge2 Si11 2.387(5) 2_755 ?
Ge3 Si22 2.310(10) . ?
Ge3 Si22 2.310(10) 10_556 ?
Ge3 Si20 2.388(8) 10_556 ?
Ge3 Si20 2.388(8) . ?
Ge3 Ge12 2.511(7) . ?
Ge10 Ge12 2.4865(12) . ?
Ge10 Ge11 2.5022(10) . ?
Ge10 Ge10 2.8563(13) 10_556 ?
Ge11 Ge10 2.5022(10) 10_556 ?
Ge11 Ge12 2.5641(17) 2_755 ?
Ge11 Li1 2.61(4) . ?
Ge12 Ge10 2.4865(12) 10_556 ?
Ge12 Ge11 2.5641(17) 3_775 ?
Ge3A Si21 2.365(5) . ?
Ge3A Si21 2.365(5) 10_556 ?
Ge3A Ge22 2.457(11) . ?
Ge20 Ge22 2.484(2) . ?
Ge20 Ge21 2.4904(16) . ?
Ge20 Ge20 2.8474(19) 10_556 ?
Ge21 Ge20 2.4904(16) 10_556 ?
Ge21 Ge22 2.575(3) 3_775 ?
Ge21 Li1A 2.59(3) 3_775 ?
Ge22 Ge20 2.484(2) 10_556 ?
Ge22 Ge21 2.575(3) 2_755 ?
Si10 C10E 1.850(15) . ?
Si10 C10F 1.874(17) . ?
Si10 C10A 1.903(13) . ?
Si11 C10D 1.884(15) . ?
Si11 C10C 1.886(17) . ?
Si11 C10B 1.891(15) . ?
Li1 O1 1.878(14) . ?
Li1 O1 1.878(14) 10_556 ?
O1 C4 1.24(4) . ?
O1 C1 1.446(17) . ?
C1 C2 1.275(17) . ?
C2 C3 1.55(3) . ?
C3 C4 1.65(3) . ?
Li1A O1A 1.872(13) . ?
Li1A O1A 1.872(13) 10_556 ?
Li1A Ge21 2.59(3) 2_755 ?
O1A C4A 1.41(3) . ?
O1A C1A 1.437(16) . ?
C1A C2A 1.263(18) . ?
C2A C3A 1.54(3) . ?
C3A C4A 1.64(3) . ?
Ge90 Si90 2.325(3) 8_456 ?
Ge90 Si90 2.325(3) 3_465 ?
Ge90 Si90 2.325(3) 7_576 ?
Ge90 Si90 2.325(3) 9_666 ?
Ge90 Si90 2.325(3) 2_675 ?
Ge90 Si90 2.325(3) . ?
Ge90 Si91 2.559(7) 7_576 ?
Ge90 Si91 2.559(7) . ?
Si90 C90A 1.974(9) . ?
Si90 C90A 2.032(9) 8_456 ?
Si90 Si90 2.539(5) 8_456 ?
Si90 Si90 2.539(5) 9_666 ?
Si91 C90B 2.038(11) 3_465 ?
Si91 C90B 2.038(11) . ?
Si91 C90B 2.038(11) 2_675 ?
Si20 C20B 1.84(3) . ?
Si20 C20A 1.86(2) . ?
Si20 C20C 1.94(3) . ?
Si22 Si22 1.290(9) 10_556 ?
Si22 C20F 1.681(15) . ?
Si22 C20E 1.85(2) . ?
Si22 C20D 1.976(13) . ?
Si21 C20I 1.811(19) . ?
Si21 C20H 1.872(12) . ?
Si21 C20G 1.96(3) . ?
O200 O200 1.22(4) 2_865 ?
O200 O200 1.22(4) 3_785 ?
O200 C200 1.31(5) 2_865 ?
O200 C200 1.52(5) . ?
O200 C210 1.52(5) . ?
C201 C210 1.29(6) . ?
C201 C200 1.37(5) . ?
